data_4341399
loop_
_publ_author_name
'Kazem, Nasrin'
'Hurtado, Antonio'
'Klobes, Benedikt'
'Hermann, Rapha\"el P'
'Kauzlarich, Susan M.'

_publ_section_title
;
 Eu9Cd4-xCM2+x-y\\square ySb9: Ca9Mn4Bi9-Type Structure Stuffed with
 Coinage Metals (Cu, Ag, and Au) and the Challenges with Classical Valence
 Theory in Describing These Possible Zintl Phases.
;
_journal_issue 3
_journal_name_full 'Inorganic chemistry'
_journal_page_first 850
_journal_page_last 859
_journal_paper_doi 10.1021/ic502061w
_journal_volume 54
_journal_year 2015
_chemical_formula_moiety 'Au1.24 Cd3.79 Eu9 Sb9'
_chemical_formula_sum 'Au1.24 Cd3.79 Eu9 Sb9'
_chemical_formula_weight 3132.64
_chemical_melting_point ?
_chemical_name_common 'Europium Cadmium/Gold Antimonide'
_chemical_name_systematic
;
 ? 
;
_space_group_crystal_system orthorhombic
_space_group_IT_number 55
_space_group_name_Hall '-P 2 2ab'
_space_group_name_H-M_alt 'P b a m'
_symmetry_space_group_name_Hall '-P 2 2ab'
_symmetry_space_group_name_H-M 'P b a m'
_atom_sites_solution_hydrogens none
_atom_sites_solution_primary direct
_atom_sites_solution_secondary difmap
_audit_creation_date 2014-08-07
_audit_creation_method
;
Olex2 1.2
(compiled 2014.06.27 svn.r2953 for OlexSys, GUI svn.r4855)
;
_cell_angle_alpha 90.00
_cell_angle_beta 90.00
_cell_angle_gamma 90.00
_cell_formula_units_Z 2
_cell_length_a 22.939(3)
_cell_length_b 12.9429(19)
_cell_length_c 4.7455(7)
_cell_measurement_reflns_used 19862
_cell_measurement_temperature 90(2)
_cell_measurement_theta_max 32.57
_cell_measurement_theta_min 2.37
_cell_volume 1408.9(3)
_computing_molecular_graphics 'Olex2 (Dolomanov et al., 2009)'
_computing_publication_material 'Olex2 (Dolomanov et al., 2009)'
_computing_structure_refinement 'SHELXL-97 (Sheldrick, 2008)'
_computing_structure_solution 'SHELXS-97 (Sheldrick, 2008)'
_diffrn_ambient_temperature 90(2)
_diffrn_measured_fraction_theta_full 0.998
_diffrn_measured_fraction_theta_max 0.998
_diffrn_measurement_device_type 'Bruker Apex II diffractometer'
_diffrn_measurement_method '\w scans'
_diffrn_radiation_monochromator graphite
_diffrn_radiation_type MoK\a
_diffrn_radiation_wavelength 0.71073
_diffrn_reflns_av_R_equivalents 0.0359
_diffrn_reflns_av_unetI/netI 0.0209
_diffrn_reflns_limit_h_max 34
_diffrn_reflns_limit_h_min -34
_diffrn_reflns_limit_k_max 19
_diffrn_reflns_limit_k_min -19
_diffrn_reflns_limit_l_max 7
_diffrn_reflns_limit_l_min -7
_diffrn_reflns_number 24244
_diffrn_reflns_theta_full 32.57
_diffrn_reflns_theta_max 32.57
_diffrn_reflns_theta_min 2.37
_diffrn_source 'fine-focus sealed tube'
_exptl_absorpt_coefficient_mu 37.318
_exptl_absorpt_correction_T_max 0.7465
_exptl_absorpt_correction_T_min 0.3237
_exptl_absorpt_correction_type multi-scan
_exptl_absorpt_process_details 'SADABS (Sheldrick, 2003)'
_exptl_crystal_colour Silver
_exptl_crystal_density_diffrn 7.384
_exptl_crystal_density_meas ?
_exptl_crystal_density_method 'not measured'
_exptl_crystal_description 'Block Shape'
_exptl_crystal_F_000 2611
_exptl_crystal_size_max 0.05
_exptl_crystal_size_mid 0.04
_exptl_crystal_size_min 0.025
_refine_diff_density_max 3.372
_refine_diff_density_min -2.753
_refine_diff_density_rms 0.365
_refine_ls_extinction_coef 0.00058(2)
_refine_ls_extinction_expression Fc^*^=kFc[1+0.001xFc^2^\l^3^/sin(2\q)]^-1/4^
_refine_ls_extinction_method SHELXL
_refine_ls_goodness_of_fit_ref 1.300
_refine_ls_hydrogen_treatment none
_refine_ls_matrix_type full
_refine_ls_number_parameters 80
_refine_ls_number_reflns 2828
_refine_ls_number_restraints 0
_refine_ls_restrained_S_all 1.300
_refine_ls_R_factor_all 0.0199
_refine_ls_R_factor_gt 0.0195
_refine_ls_shift/su_max 0.002
_refine_ls_shift/su_mean 0.000
_refine_ls_structure_factor_coef Fsqd
_refine_ls_weighting_details 'calc w=1/[\s^2^(Fo^2^)+(0.0045P)^2^+10.7839P] where P=(Fo^2^+2Fc^2^)/3'
_refine_ls_weighting_scheme calc
_refine_ls_wR_factor_gt 0.0399
_refine_ls_wR_factor_ref 0.0401
_reflns_number_gt 2794
_reflns_number_total 2828
_reflns_threshold_expression >2sigma(I)
_cod_data_source_file ic502061w_si_004.cif
_cod_data_source_block Au
_cod_depositor_comments
;
The following automatic conversions were performed:

'_chemical_melting_point' value 'not measured' was changed to '?' -
the value is undefined or not given.

Automatic conversion script
Id: cif_fix_values 2827 2014-09-09 07:05:25Z andrius 

The following automatic conversions were performed:

'_exptl_crystal_density_meas' value 'not measured' was changed to '?'
- the value is perceived as not measured.

Automatic conversion script
Id: cif_fix_values 3008 2015-01-20 13:52:24Z robertas 

 Adding full bibliography for 4341399--4341401.cif.
;
_cod_original_cell_volume 1408.9(4)
_cod_database_code 4341399
_olex2_refinement_description
;
1. Others
 Fixed U13: Eu1(0) Eu2(0) Eu3(0) Eu4(0) Eu5(0) Sb1(0) Sb2(0) Sb3(0) Sb4(0)
 Sb5(0) Cd1(0) Au1(0) Cd2(0) Au2(0)
 Fixed U23: Eu1(0) Eu2(0) Eu3(0) Eu4(0) Eu5(0) Sb1(0) Sb2(0) Sb3(0) Sb4(0)
 Sb5(0) Cd1(0) Au1(0) Cd2(0) Au2(0)
 Fixed X: Eu1(0) Sb1(0)
 Fixed Y: Eu1(0) Sb1(0.5)
 Fixed Z: Eu1(0.5) Eu2(0) Eu3(0) Eu4(0) Eu5(0.5) Sb1(0.5) Sb2(0) Sb3(0)
 Sb4(0.5) Sb5(0.5) Cd1(0.5) Au1(0.5) Cd2(0.5) Au2(0)
;
_olex2_submission_special_instructions 'No special instructions were received'

loop_
_space_group_symop_id
_space_group_symop_operation_xyz
1 'x, y, z'
2 '-x, -y, z'
3 '-x+1/2, y+1/2, -z'
4 'x+1/2, -y+1/2, -z'
5 '-x, -y, -z'
6 'x, y, -z'
7 'x-1/2, -y-1/2, z'
8 '-x-1/2, y-1/2, z'

loop_
_atom_site_label
_atom_site_type_symbol
_atom_site_fract_x
_atom_site_fract_y
_atom_site_fract_z
_atom_site_U_iso_or_equiv
_atom_site_adp_type
_atom_site_occupancy
_atom_site_symmetry_multiplicity
_atom_site_calc_flag
_atom_site_refinement_flags
Eu1 Eu 0.0000 0.0000 0.5000 0.00406(7) Uani 1 4 d S
Eu2 Eu 0.136852(12) 0.14041(2) 0.0000 0.00444(6) Uani 1 2 d S
Eu3 Eu 0.090879(12) 0.44307(2) 0.0000 0.00563(6) Uani 1 2 d S
Eu4 Eu 0.259322(11) 0.37896(2) 0.0000 0.00485(6) Uani 1 2 d S
Eu5 Eu 0.397585(12) 0.21402(2) 0.5000 0.00616(6) Uani 1 2 d S
Sb1 Sb 0.0000 0.5000 0.5000 0.00406(9) Uani 1 4 d S
Sb2 Sb 0.496578(18) 0.30881(3) 0.0000 0.00808(7) Uani 1 2 d S
Sb3 Sb 0.307237(15) 0.12548(3) 0.0000 0.00448(7) Uani 1 2 d S
Sb4 Sb 0.351560(15) 0.46112(3) 0.5000 0.00346(7) Uani 1 2 d S
Sb5 Sb 0.166331(15) 0.31322(3) 0.5000 0.00274(6) Uani 1 2 d S
Cd1 Cd 0.04433(3) 0.27906(9) 0.5000 0.00563(10) Uani 0.894(3) 2 d SP
Au1 Au 0.05099(16) 0.2529(3) 0.5000 0.00563(10) Uani 0.106(3) 2 d SP
Cd2 Cd 0.240534(16) 0.12237(3) 0.5000 0.00549(7) Uani 1 2 d S
Au2 Au 0.398601(17) 0.40485(3) 0.0000 0.00447(12) Uani 0.5103(14) 2 d SP

loop_
_atom_site_aniso_label
_atom_site_aniso_U_11
_atom_site_aniso_U_22
_atom_site_aniso_U_33
_atom_site_aniso_U_23
_atom_site_aniso_U_13
_atom_site_aniso_U_12
Eu1 0.00415(14) 0.00249(14) 0.00556(15) 0.000 0.000 0.00019(11)
Eu2 0.00624(11) 0.00335(11) 0.00375(11) 0.000 0.000 0.00110(8)
Eu3 0.00533(11) 0.00595(11) 0.00562(11) 0.000 0.000 0.00260(9)
Eu4 0.00540(11) 0.00434(11) 0.00483(11) 0.000 0.000 -0.00206(9)
Eu5 0.00675(11) 0.00408(11) 0.00765(12) 0.000 0.000 -0.00214(9)
Sb1 0.00440(19) 0.0036(2) 0.0042(2) 0.000 0.000 0.00120(15)
Sb2 0.01453(17) 0.00612(15) 0.00358(14) 0.000 0.000 -0.00498(13)
Sb3 0.00454(14) 0.00485(14) 0.00406(14) 0.000 0.000 0.00102(11)
Sb4 0.00355(13) 0.00187(14) 0.00495(14) 0.000 0.000 0.00032(11)
Sb5 0.00237(13) 0.00219(13) 0.00365(14) 0.000 0.000 -0.00025(10)
Cd1 0.0032(2) 0.0032(3) 0.01043(19) 0.000 0.000 -0.0007(2)
Au1 0.0032(2) 0.0032(3) 0.01043(19) 0.000 0.000 -0.0007(2)
Cd2 0.00365(15) 0.00770(17) 0.00513(16) 0.000 0.000 0.00012(13)
Au2 0.00379(18) 0.00511(19) 0.00451(18) 0.000 0.000 0.00183(12)

loop_
_atom_type_symbol
_atom_type_description
_atom_type_scat_dispersion_real
_atom_type_scat_dispersion_imag
_atom_type_scat_source
Cd Cd -0.8075 1.2024 'International Tables Vol C Tables 4.2.6.8 and 6.1.1.4'
Sb Sb -0.5866 1.5461 'International Tables Vol C Tables 4.2.6.8 and 6.1.1.4'
Eu Eu -0.1578 3.6682 'International Tables Vol C Tables 4.2.6.8 and 6.1.1.4'
Au Au -2.0133 8.8022 'International Tables Vol C Tables 4.2.6.8 and 6.1.1.4'

loop_
_geom_angle_atom_site_label_1
_geom_angle_atom_site_label_2
_geom_angle_atom_site_label_3
_geom_angle
_geom_angle_site_symmetry_1
_geom_angle_site_symmetry_3
Sb2 Eu1 Sb2 180.0 7_566 3_545
Sb2 Eu1 Sb2 92.434(15) 3_545 7_565
Sb2 Eu1 Sb2 87.566(15) 7_566 7_565
Sb2 Eu1 Sb2 87.566(15) 3_545 3_546
Sb2 Eu1 Sb2 92.434(15) 7_566 3_546
Sb2 Eu1 Sb2 180.000(9) 7_565 3_546
Sb2 Eu1 Sb4 97.361(8) 7_566 3_546
Sb2 Eu1 Sb4 82.639(8) 7_565 7_565
Sb2 Eu1 Sb4 97.361(8) 3_545 7_565
Sb2 Eu1 Sb4 82.639(8) 3_545 3_546
Sb2 Eu1 Sb4 82.639(8) 7_566 7_565
Sb2 Eu1 Sb4 97.361(8) 3_546 7_565
Sb2 Eu1 Sb4 82.639(8) 3_546 3_546
Sb2 Eu1 Sb4 97.361(8) 7_565 3_546
Sb2 Eu1 Au1 47.79(2) 7_566 .
Sb2 Eu1 Au1 47.79(2) 3_545 5_556
Sb2 Eu1 Au1 47.79(2) 3_546 5_556
Sb2 Eu1 Au1 132.21(2) 7_566 5_556
Sb2 Eu1 Au1 47.79(2) 7_565 .
Sb2 Eu1 Au1 132.21(2) 7_565 5_556
Sb2 Eu1 Au1 132.21(2) 3_545 .
Sb2 Eu1 Au1 132.21(2) 3_546 .
Sb2 Eu1 Au2 101.393(11) 7_566 7_565
Sb2 Eu1 Au2 101.393(11) 7_565 7_566
Sb2 Eu1 Au2 136.810(10) 7_565 3_546
Sb2 Eu1 Au2 136.810(10) 3_545 7_566
Sb2 Eu1 Au2 101.393(11) 3_545 3_546
Sb2 Eu1 Au2 43.190(10) 3_545 3_545
Sb2 Eu1 Au2 43.190(10) 3_546 3_546
Sb2 Eu1 Au2 78.607(11) 3_545 7_565
Sb2 Eu1 Au2 136.810(10) 7_566 3_545
Sb2 Eu1 Au2 78.607(12) 3_546 7_566
Sb2 Eu1 Au2 78.607(12) 7_565 3_545
Sb2 Eu1 Au2 43.190(10) 7_565 7_565
Sb2 Eu1 Au2 43.190(10) 7_566 7_566
Sb2 Eu1 Au2 101.393(11) 3_546 3_545
Sb2 Eu1 Au2 136.810(10) 3_546 7_565
Sb2 Eu1 Au2 78.607(11) 7_566 3_546
Sb4 Eu1 Sb4 180.0 7_565 3_546
Sb4 Eu1 Au1 101.25(6) 3_546 5_556
Sb4 Eu1 Au1 78.75(6) 3_546 .
Sb4 Eu1 Au1 78.75(6) 7_565 5_556
Sb4 Eu1 Au1 101.25(6) 7_565 .
Sb4 Eu1 Au2 45.559(7) 3_546 3_546
Sb4 Eu1 Au2 45.559(7) 7_565 7_566
Sb4 Eu1 Au2 134.441(7) 3_546 7_566
Sb4 Eu1 Au2 134.441(7) 7_565 3_546
Sb4 Eu1 Au2 134.441(7) 7_565 3_545
Sb4 Eu1 Au2 45.559(7) 3_546 3_545
Sb4 Eu1 Au2 134.441(7) 3_546 7_565
Sb4 Eu1 Au2 45.559(7) 7_565 7_565
Au1 Eu1 Au1 180.0 . 5_556
Au1 Eu1 Au2 83.89(5) . 7_565
Au1 Eu1 Au2 83.89(5) 5_556 3_546
Au1 Eu1 Au2 83.89(5) . 7_566
Au1 Eu1 Au2 83.89(5) 5_556 3_545
Au1 Eu1 Au2 96.11(5) 5_556 7_566
Au1 Eu1 Au2 96.11(5) 5_556 7_565
Au1 Eu1 Au2 96.11(5) . 3_546
Au1 Eu1 Au2 96.11(5) . 3_545
Au2 Eu1 Au2 84.070(14) 7_565 7_566
Au2 Eu1 Au2 180.0 7_566 3_545
Au2 Eu1 Au2 84.070(14) 3_546 3_545
Au2 Eu1 Au2 95.930(14) 7_565 3_545
Au2 Eu1 Au2 95.930(14) 3_546 7_566
Au2 Eu1 Au2 180.0 7_565 3_546
Sb2 Eu2 Sb4 102.572(10) 7_565 3_545
Sb2 Eu2 Sb4 102.572(10) 7_565 3_546
Sb2 Eu2 Sb5 93.701(10) 7_565 1_554
Sb2 Eu2 Sb5 93.702(10) 7_565 .
Sb2 Eu2 Cd1 48.143(11) 7_565 1_554
Sb2 Eu2 Cd1 48.143(11) 7_565 .
Sb2 Eu2 Au1 49.36(5) 7_565 .
Sb2 Eu2 Au1 49.36(5) 7_565 1_554
Sb2 Eu2 Cd2 134.896(8) 7_565 1_554
Sb2 Eu2 Cd2 134.897(8) 7_565 .
Sb4 Eu2 Sb4 90.901(16) 3_545 3_546
Sb4 Eu2 Sb5 86.797(13) 3_546 .
Sb4 Eu2 Sb5 163.672(13) 3_545 .
Sb4 Eu2 Sb5 163.673(13) 3_546 1_554
Sb4 Eu2 Sb5 86.797(13) 3_545 1_554
Sb4 Eu2 Cd1 85.750(18) 3_545 1_554
Sb4 Eu2 Cd1 85.750(18) 3_546 .
Sb4 Eu2 Cd1 148.356(15) 3_546 1_554
Sb4 Eu2 Cd1 148.356(15) 3_545 .
Sb4 Eu2 Au1 81.25(6) 3_545 1_554
Sb4 Eu2 Au1 147.09(6) 3_545 .
Sb4 Eu2 Au1 147.09(6) 3_546 1_554
Sb4 Eu2 Au1 81.25(6) 3_546 .
Sb4 Eu2 Cd2 52.640(10) 3_545 1_554
Sb4 Eu2 Cd2 52.641(10) 3_546 .
Sb4 Eu2 Cd2 113.416(13) 3_546 1_554
Sb4 Eu2 Cd2 113.416(13) 3_545 .
Sb5 Eu2 Sb5 90.880(16) 1_554 .
Sb5 Eu2 Cd1 47.584(13) . .
Sb5 Eu2 Cd1 104.52(2) 1_554 .
Sb5 Eu2 Cd1 47.583(13) 1_554 1_554
Sb5 Eu2 Cd1 104.522(19) . 1_554
Sb5 Eu2 Au1 48.30(6) 1_554 1_554
Sb5 Eu2 Au1 48.30(6) . .
Sb5 Eu2 Au1 109.04(6) . 1_554
Sb5 Eu2 Au1 109.04(6) 1_554 .
Sb5 Eu2 Cd2 113.903(13) . 1_554
Sb5 Eu2 Cd2 113.903(13) 1_554 .
Sb5 Eu2 Cd2 53.212(11) . .
Sb5 Eu2 Cd2 53.213(11) 1_554 1_554
Cd1 Eu2 Cd1 80.98(3) . 1_554
Au1 Eu2 Cd1 4.54(5) 1_554 1_554
Au1 Eu2 Cd1 4.54(5) . .
Au1 Eu2 Cd1 84.64(6) 1_554 .
Au1 Eu2 Cd1 84.64(6) . 1_554
Au1 Eu2 Au1 88.18(9) . 1_554
Cd2 Eu2 Cd1 89.239(15) 1_554 1_554
Cd2 Eu2 Cd1 154.379(18) . 1_554
Cd2 Eu2 Cd1 89.240(15) . .
Cd2 Eu2 Cd1 154.380(18) 1_554 .
Cd2 Eu2 Au1 86.98(5) . .
Cd2 Eu2 Au1 158.08(6) 1_554 .
Cd2 Eu2 Au1 158.08(6) . 1_554
Cd2 Eu2 Au1 86.98(5) 1_554 1_554
Cd2 Eu2 Cd2 89.590(16) 1_554 .
Au2 Eu2 Sb2 86.609(13) 3_545 7_565
Au2 Eu2 Sb4 49.243(9) 3_545 3_546
Au2 Eu2 Sb4 49.243(9) 3_545 3_545
Au2 Eu2 Sb5 134.529(8) 3_545 1_554
Au2 Eu2 Sb5 134.529(8) 3_545 .
Au2 Eu2 Cd1 108.953(17) 3_545 .
Au2 Eu2 Cd1 108.954(17) 3_545 1_554
Au2 Eu2 Au1 105.29(6) 3_545 .
Au2 Eu2 Au1 105.29(6) 3_545 1_554
Au2 Eu2 Cd2 96.603(11) 3_545 1_554
Au2 Eu2 Cd2 96.604(11) 3_545 .
Eu2 Eu3 Eu5 141.443(7) . 3_556
Eu4 Eu3 Eu2 62.813(7) . .
Eu4 Eu3 Eu5 96.462(8) . 3_556
Sb1 Eu3 Eu2 112.736(7) . .
Sb1 Eu3 Eu2 112.736(7) 1_554 .
Sb1 Eu3 Eu4 132.543(7) . .
Sb1 Eu3 Eu4 132.543(7) 1_554 .
Sb1 Eu3 Eu5 56.160(7) . 3_556
Sb1 Eu3 Eu5 105.156(10) 1_554 3_556
Sb1 Eu3 Sb1 94.040(13) 1_554 .
Sb1 Eu3 Sb3 106.902(10) 1_554 3
Sb1 Eu3 Sb3 106.902(10) . 3
Sb1 Eu3 Sb5 85.907(11) . .
Sb1 Eu3 Sb5 162.672(11) . 1_554
Sb1 Eu3 Sb5 162.672(11) 1_554 .
Sb1 Eu3 Sb5 85.906(11) 1_554 1_554
Sb1 Eu3 Cd1 54.71(2) . .
Sb1 Eu3 Cd1 54.71(2) 1_554 1_554
Sb1 Eu3 Cd1 117.142(16) . 1_554
Sb1 Eu3 Cd1 117.142(16) 1_554 .
Sb1 Eu3 Au1 118.84(5) 1_554 .
Sb1 Eu3 Au1 60.08(6) 1_554 1_554
Sb1 Eu3 Au1 60.08(6) . .
Sb1 Eu3 Au1 118.84(5) . 1_554
Sb3 Eu3 Eu2 120.221(14) 3 .
Sb3 Eu3 Eu4 57.408(12) 3 .
Sb3 Eu3 Eu5 50.850(8) 3 3_556
Sb3 Eu3 Sb5 89.605(12) 3 .
Sb3 Eu3 Sb5 89.606(12) 3 1_554
Sb3 Eu3 Cd1 132.294(11) 3 1_554
Sb3 Eu3 Cd1 132.295(11) 3 .
Sb3 Eu3 Au1 132.54(5) 3 .
Sb3 Eu3 Au1 132.54(5) 3 1_554
Sb5 Eu3 Eu2 52.225(8) 1_554 .
Sb5 Eu3 Eu2 52.225(8) . .
Sb5 Eu3 Eu4 52.817(8) . .
Sb5 Eu3 Eu4 52.817(8) 1_554 .
Sb5 Eu3 Eu5 89.226(11) . 3_556
Sb5 Eu3 Eu5 140.428(11) 1_554 3_556
Sb5 Eu3 Sb5 89.048(15) 1_554 .
Sb5 Eu3 Au1 104.89(6) . 1_554
Sb5 Eu3 Au1 46.90(6) 1_554 1_554
Sb5 Eu3 Au1 104.89(6) 1_554 .
Sb5 Eu3 Au1 46.90(6) . .
Cd1 Eu3 Eu2 58.15(2) 1_554 .
Cd1 Eu3 Eu2 58.15(2) . .
Cd1 Eu3 Eu4 100.263(19) 1_554 .
Cd1 Eu3 Eu4 100.263(19) . .
Cd1 Eu3 Eu5 159.65(2) 1_554 3_556
Cd1 Eu3 Eu5 98.465(18) . 3_556
Cd1 Eu3 Sb5 110.13(2) 1_554 .
Cd1 Eu3 Sb5 49.699(17) . .
Cd1 Eu3 Sb5 49.698(17) 1_554 1_554
Cd1 Eu3 Sb5 110.13(2) . 1_554
Cd1 Eu3 Cd1 89.92(3) 1_554 .
Cd1 Eu3 Au1 5.39(5) . .
Cd1 Eu3 Au1 5.39(5) 1_554 1_554
Cd1 Eu3 Au1 87.25(5) . 1_554
Cd1 Eu3 Au1 87.25(5) 1_554 .
Au1 Eu3 Eu2 52.82(6) . .
Au1 Eu3 Eu2 52.82(6) 1_554 .
Au1 Eu3 Eu4 96.13(6) . .
Au1 Eu3 Eu4 96.13(6) 1_554 .
Au1 Eu3 Eu5 102.47(5) . 3_556
Au1 Eu3 Eu5 165.01(6) 1_554 3_556
Au1 Eu3 Au1 84.21(8) 1_554 .
Eu2 Eu4 Eu2 172.840(9) 3 .
Eu3 Eu4 Eu2 59.820(11) . .
Eu3 Eu4 Eu2 113.021(12) . 3
Sb3 Eu4 Eu2 112.129(14) 3 .
Sb3 Eu4 Eu2 126.339(13) . 3
Sb3 Eu4 Eu2 60.821(12) . .
Sb3 Eu4 Eu2 60.712(13) 3 3
Sb3 Eu4 Eu3 52.309(8) 3 .
Sb3 Eu4 Eu3 120.641(10) . .
Sb3 Eu4 Sb3 172.949(10) . 3
Sb3 Eu4 Cd2 43.931(8) 3 3
Sb3 Eu4 Cd2 139.213(8) . 3
Sb3 Eu4 Cd2 139.213(8) . 3_556
Sb3 Eu4 Cd2 43.931(8) 3 3_556
Sb4 Eu4 Eu2 131.254(8) . .
Sb4 Eu4 Eu2 131.255(8) 1_554 .
Sb4 Eu4 Eu2 51.487(8) 1_554 3
Sb4 Eu4 Eu2 51.488(8) . 3
Sb4 Eu4 Eu3 123.402(10) . .
Sb4 Eu4 Eu3 123.403(10) 1_554 .
Sb4 Eu4 Sb3 89.216(11) . 3
Sb4 Eu4 Sb3 89.216(11) 1_554 3
Sb4 Eu4 Sb3 95.755(11) . .
Sb4 Eu4 Sb3 95.755(11) 1_554 .
Sb4 Eu4 Sb4 90.113(15) . 1_554
Sb4 Eu4 Cd2 99.899(13) 1_554 3_556
Sb4 Eu4 Cd2 99.899(12) . 3
Sb4 Eu4 Cd2 47.176(9) 1_554 3
Sb4 Eu4 Cd2 47.176(9) . 3_556
Sb5 Eu4 Eu2 125.629(8) . 3
Sb5 Eu4 Eu2 125.629(8) 1_554 3
Sb5 Eu4 Eu2 51.292(8) 1_554 .
Sb5 Eu4 Eu2 51.293(8) . .
Sb5 Eu4 Eu3 54.726(9) . .
Sb5 Eu4 Eu3 54.726(9) 1_554 .
Sb5 Eu4 Sb3 87.757(10) 1_554 .
Sb5 Eu4 Sb3 87.341(11) 1_554 3
Sb5 Eu4 Sb3 87.757(10) . .
Sb5 Eu4 Sb3 87.341(11) . 3
Sb5 Eu4 Sb4 176.432(13) . 1_554
Sb5 Eu4 Sb4 88.905(12) 1_554 1_554
Sb5 Eu4 Sb4 176.432(13) 1_554 .
Sb5 Eu4 Sb4 88.904(12) . .
Sb5 Eu4 Sb5 91.868(15) . 1_554
Sb5 Eu4 Cd2 76.944(11) 1_554 3
Sb5 Eu4 Cd2 76.944(11) . 3_556
Sb5 Eu4 Cd2 129.693(12) 1_554 3_556
Sb5 Eu4 Cd2 129.693(12) . 3
Cd2 Eu4 Eu2 49.179(9) 3 3
Cd2 Eu4 Eu2 126.255(10) 3_556 .
Cd2 Eu4 Eu2 126.255(10) 3 .
Cd2 Eu4 Eu2 49.179(9) 3_556 3
Cd2 Eu4 Eu3 80.394(8) 3_556 .
Cd2 Eu4 Eu3 80.394(8) 3 .
Cd2 Eu4 Cd2 73.971(14) 3_556 3
Au2 Eu4 Eu2 48.873(10) . 3
Au2 Eu4 Eu2 138.287(12) . .
Au2 Eu4 Eu3 161.893(13) . .
Au2 Eu4 Sb3 109.585(13) . 3
Au2 Eu4 Sb3 77.466(12) . .
Au2 Eu4 Sb4 48.637(8) . 1_554
Au2 Eu4 Sb4 48.637(8) . .
Au2 Eu4 Sb5 132.017(8) . 1_554
Au2 Eu4 Sb5 132.016(8) . .
Au2 Eu4 Cd2 85.172(9) . 3
Au2 Eu4 Cd2 85.172(9) . 3_556
Sb1 Eu5 Eu3 47.874(7) 3_546 3_545
Sb1 Eu5 Cd2 112.076(13) 3_546 .
Sb2 Eu5 Eu3 128.857(11) 1_556 3_545
Sb2 Eu5 Eu3 82.551(11) . 3_545
Sb2 Eu5 Sb1 81.253(12) 1_556 3_546
Sb2 Eu5 Sb1 81.254(12) . 3_546
Sb2 Eu5 Sb2 85.184(15) . 1_556
Sb2 Eu5 Au1 46.75(2) 1_556 7_665
Sb2 Eu5 Au1 46.75(2) . 7_665
Sb2 Eu5 Cd2 136.440(8) . .
Sb2 Eu5 Cd2 136.441(8) 1_556 .
Sb3 Eu5 Eu3 50.217(9) . 3_545
Sb3 Eu5 Eu3 98.731(12) 1_556 3_545
Sb3 Eu5 Sb1 97.998(12) 1_556 3_546
Sb3 Eu5 Sb1 97.998(12) . 3_546
Sb3 Eu5 Sb2 177.504(9) . 1_556
Sb3 Eu5 Sb2 92.352(12) . .
Sb3 Eu5 Sb2 92.354(12) 1_556 1_556
Sb3 Eu5 Sb2 177.506(9) 1_556 .
Sb3 Eu5 Sb3 90.107(15) . 1_556
Sb3 Eu5 Sb4 97.518(11) 1_556 .
Sb3 Eu5 Sb4 97.517(11) . .
Sb3 Eu5 Cd1 128.835(12) . 7_665
Sb3 Eu5 Cd1 128.835(12) 1_556 7_665
Sb3 Eu5 Au1 130.92(2) 1_556 7_665
Sb3 Eu5 Au1 130.92(2) . 7_665
Sb3 Eu5 Cd2 46.042(8) 1_556 .
Sb3 Eu5 Cd2 46.043(8) . .
Sb3 Eu5 Au2 137.820(13) . 1_556
Sb3 Eu5 Au2 76.137(12) . .
Sb3 Eu5 Au2 137.821(13) 1_556 .
Sb3 Eu5 Au2 76.138(12) 1_556 1_556
Sb4 Eu5 Eu3 143.563(7) . 3_545
Sb4 Eu5 Sb1 157.968(11) . 3_546
Sb4 Eu5 Sb2 82.574(11) . .
Sb4 Eu5 Sb2 82.574(11) . 1_556
Sb4 Eu5 Au1 101.34(6) . 7_665
Sb4 Eu5 Cd2 89.956(13) . .
Sb4 Eu5 Au2 46.949(9) . .
Sb4 Eu5 Au2 46.949(9) . 1_556
Cd1 Eu5 Eu3 87.687(18) 7_665 3_545
Cd1 Eu5 Sb1 51.22(2) 7_665 3_546
Cd1 Eu5 Sb2 48.946(12) 7_665 .
Cd1 Eu5 Sb2 48.945(12) 7_665 1_556
Cd1 Eu5 Sb4 106.75(2) 7_665 .
Cd1 Eu5 Au1 5.41(6) 7_665 7_665
Cd1 Eu5 Cd2 163.30(2) 7_665 .
Cd1 Eu5 Au2 88.513(17) 7_665 1_556
Cd1 Eu5 Au2 88.512(17) 7_665 .
Au1 Eu5 Eu3 92.17(5) 7_665 3_545
Au1 Eu5 Sb1 56.63(6) 7_665 3_546
Au1 Eu5 Cd2 168.70(6) 7_665 .
Cd2 Eu5 Eu3 78.504(9) . 3_545
Au2 Eu5 Eu3 169.463(8) 1_556 3_545
Au2 Eu5 Eu3 102.018(13) . 3_545
Au2 Eu5 Sb1 123.064(10) . 3_546
Au2 Eu5 Sb1 123.065(10) 1_556 3_546
Au2 Eu5 Sb2 102.245(13) . 1_556
Au2 Eu5 Sb2 43.483(10) 1_556 1_556
Au2 Eu5 Sb2 43.481(10) . .
Au2 Eu5 Sb2 102.246(13) 1_556 .
Au2 Eu5 Au1 84.62(5) . 7_665
Au2 Eu5 Au1 84.62(5) 1_556 7_665
Au2 Eu5 Cd2 103.414(10) 1_556 .
Au2 Eu5 Cd2 103.415(10) . .
Au2 Eu5 Au2 87.699(17) . 1_556
Eu3 Sb1 Eu3 85.961(13) . 5_565
Eu3 Sb1 Eu3 180.0 1_556 5_565
Eu3 Sb1 Eu3 94.039(13) . 1_556
Eu3 Sb1 Eu3 180.0 . 5_566
Eu3 Sb1 Eu3 85.961(13) 1_556 5_566
Eu3 Sb1 Eu3 94.039(13) 5_565 5_566
Eu3 Sb1 Eu5 75.968(9) . 3_556
Eu3 Sb1 Eu5 104.033(9) 5_566 3_556
Eu3 Sb1 Eu5 75.967(9) 1_556 3_556
Eu3 Sb1 Eu5 104.033(9) 1_556 7_565
Eu3 Sb1 Eu5 104.032(9) . 7_565
Eu3 Sb1 Eu5 104.033(9) 5_565 3_556
Eu3 Sb1 Eu5 75.967(9) 5_565 7_565
Eu3 Sb1 Eu5 75.967(9) 5_566 7_565
Eu5 Sb1 Eu5 180.0 3_556 7_565
Cd1 Sb1 Eu3 115.432(9) 5_566 1_556
Cd1 Sb1 Eu3 64.568(9) 5_566 5_566
Cd1 Sb1 Eu3 115.433(9) 5_566 .
Cd1 Sb1 Eu3 64.568(9) 5_566 5_565
Cd1 Sb1 Eu3 115.432(9) . 5_566
Cd1 Sb1 Eu3 64.568(9) . 1_556
Cd1 Sb1 Eu3 115.432(9) . 5_565
Cd1 Sb1 Eu3 64.568(9) . .
Cd1 Sb1 Eu5 59.878(16) 5_566 3_556
Cd1 Sb1 Eu5 59.878(16) . 7_565
Cd1 Sb1 Eu5 120.122(16) . 3_556
Cd1 Sb1 Eu5 120.122(16) 5_566 7_565
Cd1 Sb1 Cd1 180.0 5_566 .
Eu1 Sb2 Eu1 87.566(15) 3_556 3
Eu1 Sb2 Eu5 78.407(10) 3 1_554
Eu1 Sb2 Eu5 78.408(10) 3_556 .
Eu1 Sb2 Eu5 137.360(14) 3 .
Eu1 Sb2 Eu5 137.359(14) 3_556 1_554
Eu2 Sb2 Eu1 80.397(8) 7_665 3_556
Eu2 Sb2 Eu1 80.397(8) 7_665 3
Eu2 Sb2 Eu5 134.800(9) 7_665 1_554
Eu2 Sb2 Eu5 134.799(9) 7_665 .
Eu5 Sb2 Eu5 85.185(15) . 1_554
Cd1 Sb2 Eu1 72.73(2) 7_664 3
Cd1 Sb2 Eu1 148.78(3) 7_664 3_556
Cd1 Sb2 Eu1 72.73(2) 7_665 3_556
Cd1 Sb2 Eu1 148.78(3) 7_665 3
Cd1 Sb2 Eu2 72.74(2) 7_664 7_665
Cd1 Sb2 Eu2 72.74(2) 7_665 7_665
Cd1 Sb2 Eu5 132.28(3) 7_664 .
Cd1 Sb2 Eu5 132.28(3) 7_665 1_554
Cd1 Sb2 Eu5 62.99(2) 7_665 .
Cd1 Sb2 Eu5 62.99(2) 7_664 1_554
Cd1 Sb2 Cd1 112.71(3) 7_665 7_664
Au1 Sb2 Eu1 66.99(7) 7_665 3_556
Au1 Sb2 Eu1 66.99(7) 7_664 3
Au1 Sb2 Eu1 141.52(9) 7_665 3
Au1 Sb2 Eu1 141.52(9) 7_664 3_556
Au1 Sb2 Eu2 67.67(8) 7_664 7_665
Au1 Sb2 Eu2 67.67(8) 7_665 7_665
Au1 Sb2 Eu5 139.73(9) 7_665 1_554
Au1 Sb2 Eu5 67.36(7) 7_664 1_554
Au1 Sb2 Eu5 139.73(9) 7_664 .
Au1 Sb2 Eu5 67.36(7) 7_665 .
Au1 Sb2 Cd1 114.87(6) 7_664 7_665
Au1 Sb2 Cd1 7.46(7) 7_665 7_665
Au1 Sb2 Cd1 114.87(6) 7_665 7_664
Au1 Sb2 Cd1 7.46(7) 7_664 7_664
Au1 Sb2 Au1 116.02(13) 7_665 7_664
Au2 Sb2 Eu1 70.779(11) . 3_556
Au2 Sb2 Eu1 70.779(11) . 3
Au2 Sb2 Eu2 139.512(19) . 7_665
Au2 Sb2 Eu5 66.582(13) . .
Au2 Sb2 Eu5 66.581(13) . 1_554
Au2 Sb2 Cd1 121.969(14) . 7_665
Au2 Sb2 Cd1 121.969(14) . 7_664
Au2 Sb2 Au1 121.91(6) . 7_664
Au2 Sb2 Au1 121.91(6) . 7_665
Eu3 Sb3 Eu4 70.282(14) 3_545 3_545
Eu3 Sb3 Eu4 153.812(13) 3_545 .
Eu3 Sb3 Eu5 78.932(12) 3_545 .
Eu3 Sb3 Eu5 78.933(12) 3_545 1_554
Eu4 Sb3 Eu4 135.906(13) . 3_545
Eu5 Sb3 Eu4 82.658(11) 1_554 .
Eu5 Sb3 Eu4 82.659(11) . .
Eu5 Sb3 Eu4 125.116(9) 1_554 3_545
Eu5 Sb3 Eu4 125.115(9) . 3_545
Eu5 Sb3 Eu5 90.108(15) 1_554 .
Cd2 Sb3 Eu3 111.784(12) . 3_545
Cd2 Sb3 Eu3 111.784(12) 1_554 3_545
Cd2 Sb3 Eu4 75.713(12) 1_554 3_545
Cd2 Sb3 Eu4 80.873(12) 1_554 .
Cd2 Sb3 Eu4 75.715(12) . 3_545
Cd2 Sb3 Eu4 80.872(12) . .
Cd2 Sb3 Eu5 159.170(16) 1_554 .
Cd2 Sb3 Eu5 75.234(13) 1_554 1_554
Cd2 Sb3 Eu5 75.233(13) . .
Cd2 Sb3 Eu5 159.169(16) . 1_554
Cd2 Sb3 Cd2 114.35(2) . 1_554
Eu2 Sb4 Eu1 79.578(8) 3 3_556
Eu2 Sb4 Eu1 79.578(8) 3_556 3_556
Eu2 Sb4 Eu2 90.901(16) 3_556 3
Eu2 Sb4 Eu4 76.531(11) 3_556 1_556
Eu2 Sb4 Eu4 76.531(11) 3 .
Eu2 Sb4 Eu4 140.888(13) 3 1_556
Eu2 Sb4 Eu4 140.887(13) 3_556 .
Eu2 Sb4 Eu5 129.554(9) 3_556 .
Eu2 Sb4 Eu5 129.554(9) 3 .
Eu4 Sb4 Eu1 132.126(8) 1_556 3_556
Eu4 Sb4 Eu1 132.126(8) . 3_556
Eu4 Sb4 Eu4 90.114(15) 1_556 .
Eu4 Sb4 Eu5 84.067(11) 1_556 .
Eu4 Sb4 Eu5 84.068(11) . .
Eu5 Sb4 Eu1 80.137(10) . 3_556
Cd2 Sb4 Eu1 126.941(16) 3_556 3_556
Cd2 Sb4 Eu2 64.341(11) 3_556 3
Cd2 Sb4 Eu2 64.341(11) 3_556 3_556
Cd2 Sb4 Eu4 76.935(12) 3_556 1_556
Cd2 Sb4 Eu4 76.934(13) 3_556 .
Cd2 Sb4 Eu5 152.922(15) 3_556 .
Au2 Sb4 Eu1 69.203(11) 1_556 3_556
Au2 Sb4 Eu1 69.201(11) . 3_556
Au2 Sb4 Eu2 62.026(13) . 3
Au2 Sb4 Eu2 141.305(16) . 3_556
Au2 Sb4 Eu2 62.025(13) 1_556 3_556
Au2 Sb4 Eu2 141.306(16) 1_556 3
Au2 Sb4 Eu4 141.891(17) 1_556 .
Au2 Sb4 Eu4 62.984(13) . .
Au2 Sb4 Eu4 141.891(17) . 1_556
Au2 Sb4 Eu4 62.982(13) 1_556 1_556
Au2 Sb4 Eu5 67.634(11) . .
Au2 Sb4 Eu5 67.635(11) 1_556 .
Au2 Sb4 Cd2 118.213(11) . 3_556
Au2 Sb4 Cd2 118.212(11) 1_556 3_556
Au2 Sb4 Au2 122.50(2) 1_556 .
Eu2 Sb5 Eu2 90.880(16) . 1_556
Eu2 Sb5 Eu3 136.832(14) . 1_556
Eu2 Sb5 Eu3 74.341(12) 1_556 1_556
Eu2 Sb5 Eu3 136.829(14) 1_556 .
Eu2 Sb5 Eu3 74.341(12) . .
Eu3 Sb5 Eu3 89.048(15) 1_556 .
Eu4 Sb5 Eu2 78.011(11) 1_556 1_556
Eu4 Sb5 Eu2 78.011(11) . .
Eu4 Sb5 Eu2 144.708(13) 1_556 .
Eu4 Sb5 Eu2 144.710(13) . 1_556
Eu4 Sb5 Eu3 72.457(12) . .
Eu4 Sb5 Eu3 134.933(15) 1_556 .
Eu4 Sb5 Eu3 134.932(15) . 1_556
Eu4 Sb5 Eu3 72.457(12) 1_556 1_556
Eu4 Sb5 Eu4 91.869(15) . 1_556
Cd1 Sb5 Eu2 72.219(18) . .
Cd1 Sb5 Eu2 72.218(18) . 1_556
Cd1 Sb5 Eu3 64.676(18) . .
Cd1 Sb5 Eu3 64.678(18) . 1_556
Cd1 Sb5 Eu4 132.709(9) . .
Cd1 Sb5 Eu4 132.709(10) . 1_556
Cd1 Sb5 Cd2 115.59(3) . .
Au1 Sb5 Eu2 67.37(5) . .
Au1 Sb5 Eu2 67.37(5) . 1_556
Au1 Sb5 Eu3 69.51(6) . 1_556
Au1 Sb5 Eu3 69.51(6) . .
Au1 Sb5 Eu4 133.828(11) . .
Au1 Sb5 Eu4 133.828(11) . 1_556
Au1 Sb5 Cd1 7.45(7) . .
Au1 Sb5 Cd2 108.14(9) . .
Cd2 Sb5 Eu2 64.037(11) . 1_556
Cd2 Sb5 Eu2 64.036(11) . .
Cd2 Sb5 Eu3 134.364(8) . 1_556
Cd2 Sb5 Eu3 134.363(8) . .
Cd2 Sb5 Eu4 81.121(12) . .
Cd2 Sb5 Eu4 81.120(12) . 1_556
Eu2 Cd1 Eu1 71.62(2) . .
Eu2 Cd1 Eu1 71.62(2) 1_556 .
Eu2 Cd1 Eu2 80.98(3) 1_556 .
Eu3 Cd1 Eu1 134.001(17) . .
Eu3 Cd1 Eu1 134.001(17) 1_556 .
Eu3 Cd1 Eu2 125.77(2) 1_556 .
Eu3 Cd1 Eu2 70.547(14) 1_556 1_556
Eu3 Cd1 Eu2 125.77(2) . 1_556
Eu3 Cd1 Eu2 70.547(14) . .
Eu3 Cd1 Eu3 89.92(3) . 1_556
Eu3 Cd1 Eu5 107.52(3) . 7_565
Eu3 Cd1 Eu5 107.52(3) 1_556 7_565
Eu5 Cd1 Eu1 75.797(15) 7_565 .
Eu5 Cd1 Eu2 126.412(17) 7_565 1_556
Eu5 Cd1 Eu2 126.413(17) 7_565 .
Sb1 Cd1 Eu1 144.70(3) . .
Sb1 Cd1 Eu2 131.091(17) . .
Sb1 Cd1 Eu2 131.092(17) . 1_556
Sb1 Cd1 Eu3 60.72(2) . .
Sb1 Cd1 Eu3 60.72(2) . 1_556
Sb1 Cd1 Eu5 68.90(2) . 7_565
Sb2 Cd1 Eu1 60.773(19) 7_565 .
Sb2 Cd1 Eu1 60.773(19) 7_566 .
Sb2 Cd1 Eu2 124.60(4) 7_565 1_556
Sb2 Cd1 Eu2 59.116(18) 7_566 1_556
Sb2 Cd1 Eu2 59.117(18) 7_565 .
Sb2 Cd1 Eu2 124.60(4) 7_566 .
Sb2 Cd1 Eu3 164.30(4) 7_566 .
Sb2 Cd1 Eu3 164.30(4) 7_565 1_556
Sb2 Cd1 Eu3 77.655(14) 7_565 .
Sb2 Cd1 Eu3 77.656(14) 7_566 1_556
Sb2 Cd1 Eu5 68.063(16) 7_566 7_565
Sb2 Cd1 Eu5 68.063(16) 7_565 7_565
Sb2 Cd1 Sb1 104.31(3) 7_566 .
Sb2 Cd1 Sb1 104.31(3) 7_565 .
Sb2 Cd1 Sb2 112.71(3) 7_565 7_566
Sb5 Cd1 Eu1 114.70(4) . .
Sb5 Cd1 Eu2 60.198(18) . 1_556
Sb5 Cd1 Eu2 60.197(18) . .
Sb5 Cd1 Eu3 65.625(13) . .
Sb5 Cd1 Eu3 65.624(13) . 1_556
Sb5 Cd1 Eu5 169.50(5) . 7_565
Sb5 Cd1 Sb1 100.60(3) . .
Sb5 Cd1 Sb2 116.22(2) . 7_566
Sb5 Cd1 Sb2 116.22(2) . 7_565
Eu1 Au1 Eu3 137.89(4) . 1_556
Eu1 Au1 Eu3 137.89(4) . .
Eu1 Au1 Eu5 77.27(7) . 7_565
Eu2 Au1 Eu1 78.01(8) . .
Eu2 Au1 Eu1 78.01(8) 1_556 .
Eu2 Au1 Eu2 88.18(9) 1_556 .
Eu2 Au1 Eu3 71.40(4) 1_556 1_556
Eu2 Au1 Eu3 127.89(11) 1_556 .
Eu2 Au1 Eu3 71.40(4) . .
Eu2 Au1 Eu3 127.89(11) . 1_556
Eu2 Au1 Eu5 128.67(6) . 7_565
Eu2 Au1 Eu5 128.67(6) 1_556 7_565
Eu3 Au1 Eu3 84.21(8) . 1_556
Eu3 Au1 Eu5 99.95(9) 1_556 7_565
Eu3 Au1 Eu5 99.95(9) . 7_565
Sb2 Au1 Eu1 65.22(7) 7_566 .
Sb2 Au1 Eu1 65.22(7) 7_565 .
Sb2 Au1 Eu2 62.97(4) 7_565 .
Sb2 Au1 Eu2 136.54(14) 7_565 1_556
Sb2 Au1 Eu2 62.97(4) 7_566 1_556
Sb2 Au1 Eu2 136.54(14) 7_566 .
Sb2 Au1 Eu3 151.97(14) 7_566 .
Sb2 Au1 Eu3 151.97(14) 7_565 1_556
Sb2 Au1 Eu3 75.25(4) 7_566 1_556
Sb2 Au1 Eu3 75.25(4) 7_565 .
Sb2 Au1 Eu5 65.90(7) 7_565 7_565
Sb2 Au1 Eu5 65.90(7) 7_566 7_565
Sb2 Au1 Sb2 116.02(13) 7_565 7_566
Sb5 Au1 Eu1 126.09(14) . .
Sb5 Au1 Eu2 64.33(7) . .
Sb5 Au1 Eu2 64.33(7) . 1_556
Sb5 Au1 Eu3 63.59(6) . .
Sb5 Au1 Eu3 63.59(6) . 1_556
Sb5 Au1 Eu5 156.64(15) . 7_565
Sb5 Au1 Sb2 120.58(7) . 7_566
Sb5 Au1 Sb2 120.58(7) . 7_565
Eu2 Cd2 Eu2 89.589(16) . 1_556
Eu2 Cd2 Eu4 118.675(13) 1_556 3_545
Eu2 Cd2 Eu4 68.414(9) 1_556 3_546
Eu2 Cd2 Eu4 68.414(9) . 3_545
Eu2 Cd2 Eu4 118.676(13) . 3_546
Eu2 Cd2 Eu5 130.476(10) 1_556 .
Eu2 Cd2 Eu5 130.475(10) . .
Eu4 Cd2 Eu4 73.970(14) 3_545 3_546
Eu5 Cd2 Eu4 104.421(10) . 3_546
Eu5 Cd2 Eu4 104.421(10) . 3_545
Sb3 Cd2 Eu2 77.857(13) . .
Sb3 Cd2 Eu2 166.852(13) . 1_556
Sb3 Cd2 Eu2 77.858(13) 1_556 1_556
Sb3 Cd2 Eu2 166.853(13) 1_556 .
Sb3 Cd2 Eu4 60.355(11) . 3_545
Sb3 Cd2 Eu4 60.354(11) 1_556 3_546
Sb3 Cd2 Eu4 121.095(15) . 3_546
Sb3 Cd2 Eu4 121.095(15) 1_556 3_545
Sb3 Cd2 Eu5 58.725(10) 1_556 .
Sb3 Cd2 Eu5 58.724(10) . .
Sb3 Cd2 Sb3 114.35(2) 1_556 .
Sb3 Cd2 Sb4 113.298(13) . 3_546
Sb3 Cd2 Sb4 113.297(13) 1_556 3_546
Sb3 Cd2 Sb5 107.203(13) . .
Sb3 Cd2 Sb5 107.204(13) 1_556 .
Sb4 Cd2 Eu2 63.019(11) 3_546 1_556
Sb4 Cd2 Eu2 63.020(11) 3_546 .
Sb4 Cd2 Eu4 55.889(10) 3_546 3_545
Sb4 Cd2 Eu4 55.889(10) 3_546 3_546
Sb4 Cd2 Eu5 153.574(16) 3_546 .
Sb4 Cd2 Sb5 100.080(18) 3_546 .
Sb5 Cd2 Eu2 62.752(10) . 1_556
Sb5 Cd2 Eu2 62.753(10) . .
Sb5 Cd2 Eu4 131.164(11) . 3_545
Sb5 Cd2 Eu4 131.164(11) . 3_546
Sb5 Cd2 Eu5 106.345(16) . .
Eu1 Au2 Eu1 84.072(14) 3_556 3
Eu2 Au2 Eu1 80.408(10) 3 3
Eu2 Au2 Eu1 80.408(10) 3 3_556
Eu2 Au2 Eu4 81.053(12) 3 .
Eu2 Au2 Eu5 134.028(9) 3 .
Eu2 Au2 Eu5 134.028(9) 3 1_554
Eu4 Au2 Eu1 133.557(8) . 3_556
Eu4 Au2 Eu1 133.557(8) . 3
Eu4 Au2 Eu5 85.297(10) . 1_554
Eu4 Au2 Eu5 85.297(10) . .
Eu5 Au2 Eu1 135.968(13) . 3
Eu5 Au2 Eu1 77.948(10) 1_554 3
Eu5 Au2 Eu1 77.948(10) . 3_556
Eu5 Au2 Eu1 135.969(13) 1_554 3_556
Eu5 Au2 Eu5 87.700(17) 1_554 .
Sb2 Au2 Eu1 66.033(12) . 3
Sb2 Au2 Eu1 66.033(12) . 3_556
Sb2 Au2 Eu2 133.880(18) . 3
Sb2 Au2 Eu4 145.067(19) . .
Sb2 Au2 Eu5 69.937(11) . .
Sb2 Au2 Eu5 69.938(12) . 1_554
Sb2 Au2 Sb4 118.629(11) . .
Sb2 Au2 Sb4 118.628(11) . 1_554
Sb4 Au2 Eu1 65.239(12) . 3_556
Sb4 Au2 Eu1 139.046(16) . 3
Sb4 Au2 Eu1 139.046(17) 1_554 3_556
Sb4 Au2 Eu1 65.237(12) 1_554 3
Sb4 Au2 Eu2 68.731(11) . 3
Sb4 Au2 Eu2 68.731(11) 1_554 3
Sb4 Au2 Eu4 68.379(11) . .
Sb4 Au2 Eu4 68.380(11) 1_554 .
Sb4 Au2 Eu5 65.415(12) 1_554 1_554
Sb4 Au2 Eu5 65.416(12) . .
Sb4 Au2 Eu5 143.006(17) 1_554 .
Sb4 Au2 Eu5 143.006(17) . 1_554
Sb4 Au2 Sb4 122.50(2) 1_554 .

loop_
_geom_bond_atom_site_label_1
_geom_bond_atom_site_label_2
_geom_bond_distance
_geom_bond_site_symmetry_2
Eu1 Sb2 3.4292(5) 7_566
Eu1 Sb2 3.4292(5) 3_545
Eu1 Sb2 3.4292(5) 3_546
Eu1 Sb2 3.4292(5) 7_565
Eu1 Sb4 3.4420(6) 7_565
Eu1 Sb4 3.4420(6) 3_546
Eu1 Au1 3.476(4) 5_556
Eu1 Au1 3.476(4) .
Eu1 Au2 3.5436(4) 7_566
Eu1 Au2 3.5436(4) 7_565
Eu1 Au2 3.5436(4) 3_546
Eu1 Au2 3.5436(4) 3_545
Eu2 Sb2 3.2841(7) 7_565
Eu2 Sb4 3.3295(5) 3_546
Eu2 Sb4 3.3295(5) 3_545
Eu2 Sb5 3.3301(5) 1_554
Eu2 Sb5 3.3301(4) .
Eu2 Cd1 3.6543(10) .
Eu2 Cd1 3.6544(10) 1_554
Eu2 Au1 3.410(3) 1_554
Eu2 Au1 3.410(3) .
Eu2 Cd2 3.3676(5) 1_554
Eu2 Cd2 3.3677(5) .
Eu2 Au2 3.1554(6) 3_545
Eu3 Eu4 3.9520(7) .
Eu3 Eu5 4.2426(6) 3_556
Eu3 Sb1 3.2433(4) .
Eu3 Sb1 3.2433(4) 1_554
Eu3 Sb3 3.3221(6) 3
Eu3 Sb5 3.3838(4) 1_554
Eu3 Sb5 3.3838(4) .
Eu3 Cd1 3.3580(8) .
Eu3 Cd1 3.3579(8) 1_554
Eu3 Au1 3.539(3) 1_554
Eu3 Au1 3.539(3) .
Eu4 Eu2 4.1381(6) 3
Eu4 Sb3 3.4600(6) .
Eu4 Sb3 3.5371(6) 3
Eu4 Sb4 3.3522(4) .
Eu4 Sb4 3.3523(4) 1_554
Eu4 Sb5 3.3022(4) 1_554
Eu4 Sb5 3.3022(4) .
Eu4 Cd2 3.9440(6) 3_556
Eu4 Cd2 3.9440(6) 3
Eu4 Au2 3.2125(7) .
Eu5 Eu3 4.2425(6) 3_545
Eu5 Sb1 3.6322(5) 3_546
Eu5 Sb2 3.5059(5) .
Eu5 Sb2 3.5060(5) 1_556
Eu5 Sb3 3.3525(4) 1_556
Eu5 Sb3 3.3524(4) .
Eu5 Sb4 3.3679(6) .
Eu5 Cd1 3.3675(10) 7_665
Eu5 Au1 3.545(4) 7_665
Eu5 Cd2 3.7929(7) .
Eu5 Au2 3.4250(5) 1_556
Eu5 Au2 3.4250(5) .
Sb1 Eu3 3.2433(4) 5_566
Sb1 Eu3 3.2433(4) 1_556
Sb1 Eu3 3.2433(4) 5_565
Sb1 Eu5 3.6322(5) 7_565
Sb1 Eu5 3.6322(5) 3_556
Sb1 Cd1 3.0351(13) 5_566
Sb1 Cd1 3.0351(13) .
Sb2 Eu1 3.4292(5) 3
Sb2 Eu1 3.4292(5) 3_556
Sb2 Eu2 3.2841(7) 7_665
Sb2 Eu5 3.5060(5) 1_554
Sb2 Cd1 2.8502(6) 7_665
Sb2 Cd1 2.8502(6) 7_664
Sb2 Au1 2.7975(19) 7_664
Sb2 Au1 2.7975(19) 7_665
Sb2 Au2 2.5683(6) .
Sb3 Eu3 3.3220(6) 3_545
Sb3 Eu4 3.5372(6) 3_545
Sb3 Eu5 3.3524(4) 1_554
Sb3 Cd2 2.8236(4) 1_554
Sb3 Cd2 2.8236(4) .
Sb4 Eu1 3.4421(6) 3_556
Sb4 Eu2 3.3295(5) 3_556
Sb4 Eu2 3.3295(5) 3
Sb4 Eu4 3.3522(4) 1_556
Sb4 Cd2 2.9696(6) 3_556
Sb4 Au2 2.7064(4) 1_556
Sb4 Au2 2.7064(4) .
Sb5 Eu2 3.3301(5) 1_556
Sb5 Eu3 3.3838(4) 1_556
Sb5 Eu4 3.3022(4) 1_556
Sb5 Cd1 2.8332(9) .
Sb5 Au1 2.759(4) .
Sb5 Cd2 2.9998(6) .
Cd1 Eu2 3.6543(10) 1_556
Cd1 Eu3 3.3580(8) 1_556
Cd1 Eu5 3.3675(10) 7_565
Cd1 Sb2 2.8501(6) 7_566
Cd1 Sb2 2.8501(6) 7_565
Au1 Eu2 3.410(3) 1_556
Au1 Eu3 3.539(3) 1_556
Au1 Eu5 3.545(4) 7_565
Au1 Sb2 2.7975(19) 7_566
Au1 Sb2 2.7975(19) 7_565
Cd2 Eu2 3.3677(5) 1_556
Cd2 Eu4 3.9440(6) 3_545
Cd2 Eu4 3.9440(6) 3_546
Cd2 Sb3 2.8236(4) 1_556
Cd2 Sb4 2.9697(6) 3_546
Au2 Eu1 3.5436(4) 3_556
Au2 Eu1 3.5436(4) 3
Au2 Eu2 3.1554(6) 3
Au2 Eu5 3.4250(5) 1_554
Au2 Sb4 2.7064(4) 1_554
